data_2215713
loop_
_publ_author_name
'Santos-S\'anchez, Norma Francenia'
'Salas-Coronado, Ra\'ul'
'Pe\~na-Hueso, Adri\'an'
'Flores-Parra, Angelina'

_publ_section_title
;
 <i>N</i>-(2-Aminophenyl)maleamic acid
;
_journal_coeditor_code ZL2058
_journal_issue 10
_journal_name_full 'Acta Crystallographica Section E'
_journal_page_first o4156
_journal_page_last o4156
_journal_paper_doi 10.1107/S1600536807046132
_journal_volume 63
_journal_year 2007
_chemical_formula_iupac 'C10 H10 N2 O3'
_chemical_formula_moiety 'C10 H10 N2 O3'
_chemical_formula_sum 'C10 H10 N2 O3'
_chemical_formula_weight 206.2
_chemical_name_systematic
;
(<i>Z</i>)-3-(2-aminophenylcarbamoyl)propenoic acid
;
_space_group_IT_number 14
_symmetry_cell_setting monoclinic
_symmetry_space_group_name_Hall '-P 2ybc'
_symmetry_space_group_name_H-M 'P 1 21/c 1'
_atom_sites_solution_hydrogens geom
_atom_sites_solution_primary direct
_atom_sites_solution_secondary difmap
_audit_conform_dict_name cif_core.dic
_audit_conform_dict_version 2.3
_audit_creation_method 'WinGX routine CIF_UPDATE'
_cell_angle_alpha 90
_cell_angle_beta 119.7260(10)
_cell_angle_gamma 90
_cell_formula_units_Z 4
_cell_length_a 7.3899(2)
_cell_length_b 12.2135(3)
_cell_length_c 12.2633(3)
_cell_measurement_reflns_used 2535
_cell_measurement_temperature 294
_cell_measurement_theta_max 29
_cell_measurement_theta_min 1
_cell_volume 961.19(4)
_computing_cell_refinement 'DENZO/SCALEPACK (Otwinowski & Minor, 1997)'
_computing_data_collection 'COLLECT (Nonius, 2001)'
_computing_data_reduction 'DENZO/SCALEPACK (Otwinowski & Minor, 1997)'
_computing_molecular_graphics 'CAMERON (Watkin <i>et al.</i>, 1996)'
_computing_publication_material 'PLATON (Spek, 2003)'
_computing_structure_refinement 'CRYSTALS (Betteridge <i>et al.</i>, 2003)'
_computing_structure_solution 'SHELXS97 (Sheldrick, 1997)'
_diffrn_ambient_temperature 291
_diffrn_detector_area_resol_mean 9
_diffrn_measured_fraction_theta_full 0.995
_diffrn_measured_fraction_theta_max 0.981
_diffrn_measurement_device '95mm CCD camera on \k-goniostat'
_diffrn_measurement_device_type 'Nonius KappaCCD area-detector'
_diffrn_measurement_method '\f and \w'
_diffrn_radiation_monochromator graphite
_diffrn_radiation_type 'Mo K\a'
_diffrn_radiation_wavelength 0.71073
_diffrn_reflns_av_R_equivalents 0.039
_diffrn_reflns_limit_h_max 9
_diffrn_reflns_limit_h_min -9
_diffrn_reflns_limit_k_max 16
_diffrn_reflns_limit_k_min -16
_diffrn_reflns_limit_l_max 16
_diffrn_reflns_limit_l_min -16
_diffrn_reflns_number 4773
_diffrn_reflns_theta_full 26.339
_diffrn_reflns_theta_max 28.629
_diffrn_reflns_theta_min 2.537
_diffrn_standards_number 0
_exptl_absorpt_coefficient_mu 0.107
_exptl_absorpt_correction_type none
_exptl_crystal_colour colourless
_exptl_crystal_density_diffrn 1.425
_exptl_crystal_density_method 'not measured'
_exptl_crystal_description prism
_exptl_crystal_F_000 432
_exptl_crystal_size_max 0.25
_exptl_crystal_size_mid 0.25
_exptl_crystal_size_min 0.1
_refine_diff_density_max 0.17
_refine_diff_density_min -0.17
_refine_ls_extinction_method none
_refine_ls_goodness_of_fit_ref 1.0098
_refine_ls_hydrogen_treatment mixed
_refine_ls_matrix_type full
_refine_ls_number_parameters 142
_refine_ls_number_reflns 1155
_refine_ls_number_restraints 2
_refine_ls_restrained_S_all 0.992
_refine_ls_R_factor_all 0.1074
_refine_ls_R_factor_gt 0.0412
_refine_ls_shift/su_max 0.000165
_refine_ls_shift/su_mean 0
_refine_ls_structure_factor_coef F
_refine_ls_weighting_details
;
Method= Modified Sheldrick
w = 1/[\s^2^(F^2^) + (0.04P)^2^],
where P=(max(Fo^2^,0) + 2Fc^2^)/3 (Sheldrick, 1997)
;
_refine_ls_weighting_scheme calc
_refine_ls_wR_factor_all 0.1297
_refine_ls_wR_factor_gt 0.0511
_refine_ls_wR_factor_ref 0.0511
_reflns_number_gt 1155
_reflns_number_total 2418
_reflns_threshold_expression I>2.5\s(I)
_cod_data_source_file zl2058.cif
_cod_data_source_block I
_cod_original_sg_symbol_H-M 'P 21/c'
_cod_database_code 2215713
_cod_database_fobs_code 2215713

loop_
_symmetry_equiv_pos_as_xyz
x,y,z
-x,-y,-z
-x,y+1/2,-z+1/2
x,-y+1/2,z+1/2

loop_
_atom_site_type_symbol
_atom_site_label
_atom_site_fract_x
_atom_site_fract_y
_atom_site_fract_z
_atom_site_U_iso_or_equiv
_atom_site_adp_type
_atom_site_occupancy
C C1 0.0694(3) 0.9421(2) 0.2238(2) 0.0631 Uani 1
C C2 0.1320(3) 0.82792(19) 0.21902(19) 0.0626 Uani 1
C C3 0.2464(3) 0.75461(18) 0.30799(19) 0.0566 Uani 1
C C4 0.3461(3) 0.76698(16) 0.44500(18) 0.0479 Uani 1
C C5 0.5634(3) 0.67199(14) 0.64461(16) 0.0421 Uani 1
C C6 0.5469(3) 0.57449(15) 0.69851(16) 0.0449 Uani 1
C C7 0.6578(3) 0.56406(18) 0.82783(18) 0.057 Uani 1
C C8 0.7808(3) 0.64865(18) 0.9029(2) 0.0633 Uani 1
C C9 0.7967(3) 0.74467(17) 0.84874(19) 0.0575 Uani 1
C C10 0.6885(3) 0.75622(15) 0.71998(18) 0.0491 Uani 1
H H1 0.2094 0.9452 0.392 0.1064 Uiso 1
H H2 0.0782 0.8031 0.1371 0.0719 Uiso 1
H H3 0.2663 0.6861 0.2818 0.0655 Uiso 1
H H4 0.4646 0.6245 0.4705 0.0569 Uiso 1
H H7 0.6456 0.4975 0.8645 0.0697 Uiso 1
H H8 0.8545 0.6406 0.9915 0.0728 Uiso 1
H H9 0.8829 0.8021 0.9008 0.0643 Uiso 1
H H10 0.7023 0.8206 0.6838 0.0573 Uiso 1
H H61 0.316(3) 0.5050(17) 0.5507(16) 0.0671 Uiso 1
H H62 0.409(3) 0.4385(16) 0.6653(18) 0.0687 Uiso 1
N N4 0.4533(2) 0.67995(12) 0.51109(13) 0.0474 Uani 1
N N6 0.4266(3) 0.48726(14) 0.62196(17) 0.0557 Uani 1
O O1 0.1358(2) 0.99089(13) 0.33127(15) 0.0797 Uani 1
O O2 -0.0414(3) 0.99077(16) 0.12712(16) 0.0937 Uani 1
O O4 0.3304(2) 0.85106(12) 0.49678(12) 0.0711 Uani 1

loop_
_atom_site_aniso_label
_atom_site_aniso_U_11
_atom_site_aniso_U_22
_atom_site_aniso_U_33
_atom_site_aniso_U_12
_atom_site_aniso_U_13
_atom_site_aniso_U_23
C1 0.0556(12) 0.0661(15) 0.0542(14) -0.0072(11) 0.0170(11) 0.0160(12)
C2 0.0636(12) 0.0744(16) 0.0390(12) -0.0143(12) 0.0172(10) -0.0011(11)
C3 0.0666(13) 0.0534(13) 0.0449(12) -0.0047(11) 0.0240(11) -0.0063(10)
C4 0.0549(11) 0.0432(11) 0.0430(11) -0.0034(9) 0.0222(9) -0.0036(9)
C5 0.0471(10) 0.0398(10) 0.0399(10) 0.0036(8) 0.0218(9) -0.0006(8)
C6 0.0513(10) 0.0395(10) 0.0478(11) 0.0024(9) 0.0276(9) -0.0007(8)
C7 0.0703(13) 0.0511(12) 0.0524(12) 0.0047(11) 0.0327(11) 0.0069(10)
C8 0.0742(14) 0.0642(15) 0.0421(11) 0.0112(12) 0.0217(10) 0.0035(11)
C9 0.0591(12) 0.0517(13) 0.0479(13) 0.0028(10) 0.0160(10) -0.0073(10)
C10 0.0542(11) 0.0399(11) 0.0499(12) -0.0002(9) 0.0233(10) -0.0017(9)
N4 0.0635(10) 0.0367(9) 0.0416(9) 0.0011(8) 0.0257(8) -0.0037(7)
N6 0.0686(11) 0.0415(10) 0.0590(12) -0.0063(9) 0.0331(10) -0.0004(8)
O1 0.0946(12) 0.0566(10) 0.0640(11) 0.0115(8) 0.0210(9) 0.0103(8)
O2 0.0916(12) 0.0978(14) 0.0665(11) 0.0065(10) 0.0199(10) 0.0353(10)
O4 0.0936(11) 0.0542(9) 0.0460(9) 0.0215(8) 0.0197(8) -0.0042(7)

loop_
_atom_type_symbol
_atom_type_scat_dispersion_real
_atom_type_scat_dispersion_imag
_atom_type_scat_source
C 0.0033 0.0016 'International Tables Vol C 4.2.6.8 and 6.1.1.4'
H 0 0 'International Tables Vol C 4.2.6.8 and 6.1.1.4'
N 0.0061 0.0033 'International Tables Vol C 4.2.6.8 and 6.1.1.4'
O 0.0106 0.006 'International Tables Vol C 4.2.6.8 and 6.1.1.4'

loop_
_geom_angle_atom_site_label_1
_geom_angle_atom_site_label_2
_geom_angle_atom_site_label_3
_geom_angle
_geom_angle_publ_flag
C2 C1 O1 120.3(2) yes
C2 C1 O2 119.8(2) yes
O1 C1 O2 119.9(2) yes
C1 C2 C3 133.0(2) yes
C1 C2 H2 112.1 no
C3 C2 H2 115 no
C2 C3 C4 128.2(2) yes
C2 C3 H3 117.6 no
C4 C3 H3 114.2 no
C3 C4 N4 115.02(17) yes
C3 C4 O4 123.22(18) yes
N4 C4 O4 121.74(17) yes
C6 C5 C10 120.22(17) no
C6 C5 N4 117.91(16) no
C10 C5 N4 121.85(16) no
C5 C6 C7 118.70(17) no
C5 C6 N6 120.31(17) no
C7 C6 N6 120.95(18) no
C6 C7 C8 120.98(19) no
C6 C7 H7 118.5 no
C8 C7 H7 120.5 no
C7 C8 C9 119.90(19) no
C7 C8 H8 120 no
C9 C8 H8 120.1 no
C8 C9 C10 119.90(19) no
C8 C9 H9 119.5 no
C10 C9 H9 120.6 no
C5 C10 C9 120.29(17) no
C5 C10 H10 120.1 no
C9 C10 H10 119.6 no
C5 N4 C4 125.55(15) no
C5 N4 H4 116.3 no
C4 N4 H4 118 no
C6 N6 H61 116.5(14) no
C6 N6 H62 110.8(15) no
H61 N6 H62 116.1(19) no
H1 O1 C1 109.5 no

loop_
_geom_bond_atom_site_label_1
_geom_bond_atom_site_label_2
_geom_bond_distance
_geom_bond_publ_flag
C1 C2 1.479(3) yes
C1 O1 1.301(3) yes
C1 O2 1.211(2) yes
C2 C3 1.339(3) yes
C2 H2 0.929 no
C3 C4 1.470(3) yes
C3 H3 0.933 no
C4 N4 1.333(2) no
C4 O4 1.243(2) yes
C5 C6 1.396(3) no
C5 C10 1.386(2) no
C5 N4 1.425(2) no
C6 C7 1.383(3) no
C6 N6 1.407(2) no
C7 C8 1.383(3) no
C7 H7 0.954 no
C8 C9 1.381(3) no
C8 H8 0.948 no
C9 C10 1.379(3) no
C9 H9 0.949 no
C10 H10 0.932 no
H1 O1 0.872 no
H4 N4 0.869 no
H61 N6 0.879(15) no
H62 N6 0.849(15) no

loop_
_geom_hbond_atom_site_label_D
_geom_hbond_atom_site_label_H
_geom_hbond_atom_site_label_A
_geom_hbond_site_symmetry_A
_geom_hbond_distance_DH
_geom_hbond_distance_HA
_geom_hbond_distance_DA
_geom_hbond_angle_DHA
_geom_hbond_publ_flag
O1 H1 O4 . 0.87 1.62 2.492(2) 174 yes
N4 H4 N6 2_666 0.87 2.17 3.009(3) 163 yes
N6 H61 O2 3_545 0.878(19) 2.125(19) 2.969(3) 161.0(19) yes
C7 H7 O4 3_646 0.95 2.41 3.349(3) 166 yes
N6 H62 C9 3_646 0.85(2) 2.77(2) 3.496(3) 144.0(17) yes

loop_
_cod_related_entry_id
_cod_related_entry_database
_cod_related_entry_code
1 ChemSpider 4728038
